data_7104608
loop_
_publ_author_name
'Lu, Hai-Hua'
'Wang, Xu-Fan'
'Yao, Chang-Jiang'
'Zhang, Jian-Ming'
'Wu, Hong'
'Xiao, Wen-Jing'

_publ_section_title
;
 Highly enantioselective organocatalytic Michael addition of
 nitroalkanes to 4-oxo-enoates.
;
_journal_issue 28
_journal_name_full 'Chemical communications (Cambridge, England)'
_journal_page_first 4251
_journal_page_last 4253
_journal_paper_doi 10.1039/b905033g
_journal_volume 34
_journal_year 2009
_chemical_absolute_configuration ad
_chemical_formula_moiety 'C18 H16 Br N O5'
_chemical_formula_sum 'C18 H16 Br N O5'
_chemical_formula_weight 406.23
_chemical_name_systematic
;
?
;
_space_group_IT_number 4
_symmetry_cell_setting monoclinic
_symmetry_space_group_name_Hall 'P 2yb'
_symmetry_space_group_name_H-M 'P 1 21 1'
_atom_sites_solution_hydrogens geom
_atom_sites_solution_primary direct
_atom_sites_solution_secondary difmap
_audit_creation_method SHELXL-97
_cell_angle_alpha 90.00
_cell_angle_beta 90.031(1)
_cell_angle_gamma 90.00
_cell_formula_units_Z 4
_cell_length_a 5.6235(8)
_cell_length_b 39.442(6)
_cell_length_c 8.0098(12)
_cell_measurement_reflns_used 2736
_cell_measurement_temperature 292(2)
_cell_measurement_theta_max 22.24
_cell_measurement_theta_min 2.59
_cell_volume 1776.6(5)
_computing_cell_refinement 'Bruker SMART'
_computing_data_collection 'SMART, Bruker Version 5.628, 2001'
_computing_data_reduction 'SAINT+, Bruker Version 6.45, 2001'
_computing_molecular_graphics 'PLATON (Spek, 2003)'
_computing_publication_material PLATON
_computing_structure_refinement 'SHELXL-97 (Sheldrick, 1997)'
_computing_structure_solution 'SHELXS-97 (Sheldrick, 1997)'
_diffrn_ambient_temperature 292(2)
_diffrn_measured_fraction_theta_full 0.983
_diffrn_measured_fraction_theta_max 0.983
_diffrn_measurement_device_type 'Bruker SMART Apex CCD area-detector'
_diffrn_measurement_method '0.3\% wide \w exposures'
_diffrn_radiation_monochromator graphite
_diffrn_radiation_source 'fine focus sealed Siemens Mo tube'
_diffrn_radiation_type 'Mo K\a'
_diffrn_radiation_wavelength 0.71073
_diffrn_reflns_av_R_equivalents 0.0852
_diffrn_reflns_av_sigmaI/netI 0.0783
_diffrn_reflns_limit_h_max 5
_diffrn_reflns_limit_h_min -6
_diffrn_reflns_limit_k_max 48
_diffrn_reflns_limit_k_min -43
_diffrn_reflns_limit_l_max 8
_diffrn_reflns_limit_l_min -9
_diffrn_reflns_number 8715
_diffrn_reflns_theta_full 25.99
_diffrn_reflns_theta_max 25.99
_diffrn_reflns_theta_min 1.55
_exptl_absorpt_coefficient_mu 2.341
_exptl_absorpt_correction_type none
_exptl_crystal_colour colourless
_exptl_crystal_density_diffrn 1.519
_exptl_crystal_density_method 'not measured'
_exptl_crystal_description block
_exptl_crystal_F_000 824
_exptl_crystal_size_max 0.30
_exptl_crystal_size_mid 0.10
_exptl_crystal_size_min 0.10
_refine_diff_density_max 0.455
_refine_diff_density_min -0.327
_refine_diff_density_rms 0.067
_refine_ls_abs_structure_details 'Flack H D (1983), Acta Cryst. A39, 876-881'
_refine_ls_abs_structure_Flack -0.03(2)
_refine_ls_extinction_method none
_refine_ls_goodness_of_fit_ref 0.918
_refine_ls_hydrogen_treatment constr
_refine_ls_matrix_type full
_refine_ls_number_parameters 404
_refine_ls_number_reflns 5418
_refine_ls_number_restraints 1
_refine_ls_restrained_S_all 0.918
_refine_ls_R_factor_all 0.0835
_refine_ls_R_factor_gt 0.0514
_refine_ls_shift/su_max 0.004
_refine_ls_shift/su_mean 0.001
_refine_ls_structure_factor_coef Fsqd
_refine_ls_weighting_details 'calc w=1/[\s^2^(Fo^2^)+(0.0813P)^2^] where P=(Fo^2^+2Fc^2^)/3'
_refine_ls_weighting_scheme calc
_refine_ls_wR_factor_gt 0.1200
_refine_ls_wR_factor_ref 0.1457
_reflns_number_gt 3237
_reflns_number_total 5418
_reflns_threshold_expression >2sigma(I)
_cod_data_source_file b905033g.txt
_cod_data_source_block t
_cod_depositor_comments
;
The following automatic conversions were performed:
'_symmetry_cell_setting' value 'Monoclinic' changed to 'monoclinic'
according to '/home/saulius/struct/CIF-dictionaries/cif_core.dic'
dictionary named 'cif_core.dic' version 2.4.1 from 2010-06-29.

Automatic conversion script
Id: cif_fix_enum 1527 2010-12-29 10:47:43Z saulius 
;
_cod_original_sg_symbol_H-M 'P 21'
_cod_database_code 7104608

loop_
_symmetry_equiv_pos_as_xyz
'x, y, z'
'-x, y+1/2, -z'

loop_
_atom_site_label
_atom_site_type_symbol
_atom_site_fract_x
_atom_site_fract_y
_atom_site_fract_z
_atom_site_U_iso_or_equiv
_atom_site_adp_type
_atom_site_occupancy
_atom_site_symmetry_multiplicity
_atom_site_calc_flag
_atom_site_refinement_flags
_atom_site_disorder_assembly
_atom_site_disorder_group
Br2 Br 0.5464(3) 0.68796(2) 0.95895(17) 0.0972(4) Uani 1 1 d . . .
Br1 Br 0.8237(2) 0.71613(3) 0.48268(18) 0.1011(5) Uani 1 1 d . . .
C1 C 0.5169(9) 0.82043(11) 0.6494(8) 0.055(2) Uani 1 1 d G . .
C2 C 0.7355(9) 0.81889(12) 0.5688(8) 0.058(2) Uani 1 1 d G . .
H2 H 0.8208 0.8387 0.5487 0.070 Uiso 1 1 calc R . .
C3 C 0.8265(8) 0.78778(14) 0.5181(7) 0.063(2) Uani 1 1 d G . .
H3 H 0.9728 0.7868 0.4642 0.076 Uiso 1 1 calc R . .
C4 C 0.6990(11) 0.75822(11) 0.5482(8) 0.063(2) Uani 1 1 d G . .
C5 C 0.4804(10) 0.75976(12) 0.6288(8) 0.069(3) Uani 1 1 d G . .
H5 H 0.3951 0.7400 0.6489 0.083 Uiso 1 1 calc R . .
C6 C 0.3893(8) 0.79087(15) 0.6795(7) 0.058(2) Uani 1 1 d G . .
H6 H 0.2431 0.7919 0.7334 0.070 Uiso 1 1 calc R . .
C7 C 0.4061(17) 0.8530(2) 0.7027(11) 0.053(2) Uani 1 1 d . . .
C8 C 0.5647(19) 0.8832(2) 0.7351(12) 0.062(2) Uani 1 1 d . . .
H8A H 0.6982 0.8762 0.8038 0.074 Uiso 1 1 calc R . .
H8B H 0.6270 0.8915 0.6300 0.074 Uiso 1 1 calc R . .
C9 C 0.4321(17) 0.9110(2) 0.8214(13) 0.065(3) Uani 1 1 d . . .
H9 H 0.3099 0.9195 0.7448 0.077 Uiso 1 1 calc R . .
C10 C 0.598(2) 0.9402(2) 0.8626(14) 0.068(3) Uani 1 1 d . . .
H10A H 0.6961 0.9337 0.9571 0.081 Uiso 1 1 calc R . .
H10B H 0.7032 0.9439 0.7683 0.081 Uiso 1 1 calc R . .
C11 C 0.3091(18) 0.8991(2) 0.9803(10) 0.053(2) Uani 1 1 d . . .
C12 C 0.309(3) 0.8588(3) 1.2023(17) 0.115(6) Uani 1 1 d . . .
H12A H 0.4264 0.8569 1.2903 0.138 Uiso 1 1 calc R . .
H12B H 0.1827 0.8736 1.2414 0.138 Uiso 1 1 calc R . .
C13 C 0.2113(16) 0.82565(17) 1.1664(11) 0.074(3) Uani 1 1 d G . .
C14 C 0.3412(11) 0.7965(2) 1.2013(9) 0.079(3) Uani 1 1 d G . .
H14 H 0.4851 0.7981 1.2580 0.095 Uiso 1 1 calc R . .
C15 C 0.2561(19) 0.76502(18) 1.1515(11) 0.099(4) Uani 1 1 d G . .
H15 H 0.3430 0.7455 1.1749 0.118 Uiso 1 1 calc R . .
C16 C 0.041(2) 0.7627(3) 1.0668(10) 0.112(5) Uani 1 1 d G . .
H16 H -0.0160 0.7416 1.0334 0.135 Uiso 1 1 calc R . .
C17 C -0.0889(13) 0.7918(4) 1.0318(9) 0.124(6) Uani 1 1 d G . .
H17 H -0.2328 0.7902 0.9751 0.149 Uiso 1 1 calc R . .
C18 C -0.0038(15) 0.8233(3) 1.0817(11) 0.115(5) Uani 1 1 d G . .
H18 H -0.0907 0.8428 1.0583 0.138 Uiso 1 1 calc R . .
C25 C 0.9252(16) 0.5499(2) 0.7300(9) 0.044(2) Uani 1 1 d . . .
C19 C 0.6586(10) 0.64593(10) 0.8877(8) 0.063(3) Uani 1 1 d G . .
C20 C 0.8755(10) 0.64359(11) 0.8053(7) 0.062(3) Uani 1 1 d G . .
H20 H 0.9633 0.6631 0.7836 0.074 Uiso 1 1 calc R . .
C21 C 0.9611(8) 0.61214(13) 0.7552(6) 0.051(2) Uani 1 1 d G . .
H21 H 1.1062 0.6106 0.7000 0.061 Uiso 1 1 calc R . .
C22 C 0.8298(9) 0.58301(10) 0.7876(6) 0.0427(19) Uani 1 1 d G . .
C23 C 0.6130(8) 0.58534(11) 0.8701(7) 0.054(2) Uani 1 1 d G . .
H23 H 0.5251 0.5659 0.8917 0.064 Uiso 1 1 calc R . .
C24 C 0.5274(8) 0.61680(14) 0.9201(7) 0.057(2) Uani 1 1 d G . .
H24 H 0.3823 0.6184 0.9753 0.068 Uiso 1 1 calc R . .
C26 C 0.7624(16) 0.5223(2) 0.6824(11) 0.052(2) Uani 1 1 d . . .
H26A H 0.6383 0.5315 0.6115 0.062 Uiso 1 1 calc R . .
H26B H 0.6872 0.5135 0.7824 0.062 Uiso 1 1 calc R . .
C27 C 0.8848(16) 0.4929(2) 0.5900(10) 0.051(2) Uani 1 1 d . . .
H27 H 0.7595 0.4790 0.5394 0.061 Uiso 1 1 calc R . .
C28 C 1.026(2) 0.4703(2) 0.7031(11) 0.064(2) Uani 1 1 d . . .
H28A H 1.1628 0.4828 0.7437 0.076 Uiso 1 1 calc R . .
H28B H 0.9287 0.4645 0.7989 0.076 Uiso 1 1 calc R . .
C29 C 1.044(2) 0.5060(3) 0.4470(13) 0.070(3) Uani 1 1 d . . .
C30 C 1.058(3) 0.5479(3) 0.2283(13) 0.109(5) Uani 1 1 d . . .
H30A H 0.9485 0.5510 0.1361 0.131 Uiso 1 1 calc R . .
H30B H 1.1866 0.5334 0.1907 0.131 Uiso 1 1 calc R . .
C31 C 1.1561(15) 0.58160(14) 0.2817(9) 0.067(3) Uani 1 1 d G . .
C32 C 1.3686(14) 0.5856(3) 0.3680(10) 0.104(5) Uani 1 1 d G . .
H32 H 1.4597 0.5668 0.3955 0.125 Uiso 1 1 calc R . .
C33 C 1.4450(12) 0.6179(3) 0.4134(9) 0.131(7) Uani 1 1 d G . .
H33 H 1.5872 0.6205 0.4711 0.157 Uiso 1 1 calc R . .
C34 C 1.3088(18) 0.6461(2) 0.3724(9) 0.114(6) Uani 1 1 d G . .
H34 H 1.3599 0.6676 0.4027 0.137 Uiso 1 1 calc R . .
C35 C 1.0963(16) 0.64204(14) 0.2860(9) 0.082(3) Uani 1 1 d G . .
H35 H 1.0051 0.6609 0.2586 0.098 Uiso 1 1 calc R . .
C36 C 1.0199(10) 0.60981(17) 0.2407(7) 0.060(2) Uani 1 1 d G . .
H36 H 0.8777 0.6071 0.1829 0.072 Uiso 1 1 calc R . .
N1 N 0.479(2) 0.9722(2) 0.9024(11) 0.069(3) Uani 1 1 d . . .
N2 N 1.110(2) 0.4387(2) 0.6243(12) 0.082(3) Uani 1 1 d . . .
O1 O 0.1970(14) 0.85518(19) 0.7201(10) 0.078(2) Uani 1 1 d . . .
O2 O 0.5809(18) 0.9919(2) 0.9952(11) 0.101(3) Uani 1 1 d . . .
O3 O 0.287(2) 0.9787(3) 0.8416(15) 0.122(4) Uani 1 1 d . . .
O4 O 0.4220(14) 0.87392(17) 1.0487(9) 0.0757(19) Uani 1 1 d . . .
O5 O 0.1353(16) 0.9123(2) 1.0384(10) 0.102(3) Uani 1 1 d . . .
O6 O 1.1413(12) 0.54614(17) 0.7212(9) 0.072(2) Uani 1 1 d . . .
O7 O 0.989(2) 0.4244(2) 0.5213(11) 0.105(3) Uani 1 1 d . . .
O9 O 0.9362(17) 0.53210(17) 0.3663(8) 0.082(2) Uani 1 1 d . . .
O10 O 1.2313(15) 0.49447(19) 0.4085(9) 0.084(2) Uani 1 1 d . . .
O8 O 1.301(2) 0.4271(3) 0.6703(12) 0.124(4) Uani 1 1 d . . .

loop_
_atom_site_aniso_label
_atom_site_aniso_U_11
_atom_site_aniso_U_22
_atom_site_aniso_U_33
_atom_site_aniso_U_23
_atom_site_aniso_U_13
_atom_site_aniso_U_12
Br2 0.1148(9) 0.0598(6) 0.1169(10) -0.0073(7) 0.0237(8) 0.0164(6)
Br1 0.1158(9) 0.0610(6) 0.1264(11) -0.0098(7) 0.0201(9) 0.0149(6)
C1 0.045(5) 0.059(6) 0.062(6) 0.002(4) 0.000(5) -0.001(5)
C2 0.046(5) 0.064(6) 0.065(6) -0.003(5) 0.007(4) -0.008(4)
C3 0.058(5) 0.066(6) 0.065(6) 0.001(5) -0.005(5) -0.006(5)
C4 0.062(6) 0.053(5) 0.074(6) -0.007(5) -0.007(6) 0.013(5)
C5 0.069(7) 0.077(7) 0.062(6) 0.006(5) 0.014(6) -0.019(6)
C6 0.059(6) 0.052(5) 0.063(6) -0.007(5) 0.006(5) -0.004(5)
C7 0.039(5) 0.061(6) 0.058(6) -0.003(4) -0.002(4) -0.003(4)
C8 0.072(6) 0.051(5) 0.062(6) 0.010(4) 0.022(5) -0.001(5)
C9 0.053(5) 0.039(5) 0.102(7) 0.018(5) 0.013(5) 0.016(4)
C10 0.078(7) 0.047(5) 0.079(7) 0.007(4) 0.014(6) 0.007(5)
C11 0.087(7) 0.030(4) 0.042(5) -0.001(4) 0.018(5) -0.001(4)
C12 0.190(16) 0.068(8) 0.088(9) -0.010(7) 0.057(10) 0.013(10)
C13 0.071(7) 0.086(8) 0.065(7) 0.029(5) 0.009(6) -0.004(6)
C14 0.062(7) 0.081(8) 0.094(8) 0.015(6) 0.002(6) 0.010(6)
C15 0.120(12) 0.076(9) 0.100(10) -0.002(7) 0.015(9) 0.029(8)
C16 0.119(12) 0.158(15) 0.061(8) -0.004(8) 0.023(8) -0.074(11)
C17 0.059(7) 0.25(2) 0.060(8) 0.030(12) 0.006(6) -0.037(11)
C18 0.074(9) 0.136(14) 0.135(12) 0.045(10) -0.010(9) 0.000(8)
C25 0.048(5) 0.062(5) 0.021(4) 0.005(3) -0.001(4) -0.002(4)
C19 0.065(6) 0.067(6) 0.058(6) 0.007(5) 0.000(5) 0.017(5)
C20 0.056(6) 0.036(5) 0.093(7) 0.015(4) 0.003(5) -0.002(4)
C21 0.044(4) 0.062(5) 0.046(5) 0.011(4) -0.006(4) 0.003(5)
C22 0.042(5) 0.055(5) 0.032(4) -0.001(3) -0.001(4) -0.006(4)
C23 0.042(5) 0.053(5) 0.066(6) 0.003(4) -0.008(5) -0.006(4)
C24 0.042(5) 0.057(6) 0.072(6) -0.008(4) 0.014(5) 0.004(4)
C26 0.050(5) 0.054(5) 0.050(5) 0.006(4) 0.006(4) -0.014(4)
C27 0.056(5) 0.056(5) 0.041(5) 0.009(4) -0.007(4) 0.005(4)
C28 0.084(6) 0.042(5) 0.065(5) 0.000(4) -0.002(6) 0.003(5)
C29 0.086(8) 0.065(7) 0.059(6) -0.019(5) 0.008(6) -0.009(6)
C30 0.190(16) 0.090(9) 0.049(6) 0.029(6) 0.003(8) 0.012(10)
C31 0.079(7) 0.052(6) 0.071(6) 0.020(5) 0.010(6) 0.017(5)
C32 0.059(8) 0.161(15) 0.092(9) 0.060(9) 0.010(7) 0.046(9)
C33 0.057(7) 0.24(2) 0.094(10) 0.047(13) -0.022(7) -0.025(12)
C34 0.137(13) 0.162(15) 0.043(7) 0.008(7) 0.019(8) -0.083(12)
C35 0.089(8) 0.075(8) 0.082(8) 0.013(6) 0.016(7) 0.011(7)
C36 0.066(6) 0.060(6) 0.055(5) -0.001(4) 0.011(5) -0.008(5)
N1 0.104(7) 0.041(4) 0.063(5) 0.013(4) 0.016(5) 0.008(5)
N2 0.133(10) 0.070(6) 0.043(5) 0.018(4) 0.013(6) 0.012(6)
O1 0.053(4) 0.077(5) 0.104(6) -0.013(4) -0.017(4) 0.002(4)
O2 0.139(7) 0.077(5) 0.088(5) -0.017(5) 0.006(6) -0.005(5)
O3 0.121(8) 0.090(7) 0.154(9) 0.002(6) -0.024(7) 0.043(6)
O4 0.096(5) 0.068(4) 0.063(4) 0.011(3) 0.005(4) 0.006(4)
O5 0.129(7) 0.082(5) 0.096(6) 0.018(5) 0.049(6) 0.035(5)
O6 0.051(4) 0.060(4) 0.105(6) -0.023(4) 0.003(4) 0.002(3)
O7 0.180(10) 0.061(5) 0.074(5) -0.019(4) -0.006(6) 0.015(6)
O9 0.142(7) 0.045(3) 0.059(4) 0.018(3) 0.002(4) 0.007(4)
O10 0.095(6) 0.080(5) 0.076(5) -0.018(4) 0.044(5) -0.001(4)
O8 0.141(9) 0.134(9) 0.097(7) -0.017(6) -0.013(6) 0.072(8)

loop_
_atom_type_symbol
_atom_type_description
_atom_type_scat_dispersion_real
_atom_type_scat_dispersion_imag
_atom_type_scat_source
C C 0.0033 0.0016 'International Tables Vol C Tables 4.2.6.8 and 6.1.1.4'
H H 0.0000 0.0000 'International Tables Vol C Tables 4.2.6.8 and 6.1.1.4'
N N 0.0061 0.0033 'International Tables Vol C Tables 4.2.6.8 and 6.1.1.4'
O O 0.0106 0.0060 'International Tables Vol C Tables 4.2.6.8 and 6.1.1.4'
Br Br -0.2901 2.4595 'International Tables Vol C Tables 4.2.6.8 and 6.1.1.4'

loop_
_geom_angle_atom_site_label_1
_geom_angle_atom_site_label_2
_geom_angle_atom_site_label_3
_geom_angle
_geom_angle_site_symmetry_1
_geom_angle_site_symmetry_3
_geom_angle_publ_flag
C2 C1 C6 120.0 . . no
C2 C1 C7 122.8(5) . . no
C6 C1 C7 117.2(5) . . no
C3 C2 C1 120.0 . . no
C3 C2 H2 120.0 . . no
C1 C2 H2 120.0 . . no
C4 C3 C2 120.0 . . no
C4 C3 H3 120.0 . . no
C2 C3 H3 120.0 . . no
C3 C4 C5 120.0 . . no
C3 C4 Br1 120.1(3) . . no
C5 C4 Br1 119.9(3) . . no
C4 C5 C6 120.0 . . no
C4 C5 H5 120.0 . . no
C6 C5 H5 120.0 . . no
C5 C6 C1 120.0 . . no
C5 C6 H6 120.0 . . no
C1 C6 H6 120.0 . . no
O1 C7 C1 120.8(8) . . no
O1 C7 C8 120.4(9) . . no
C1 C7 C8 118.8(7) . . no
C9 C8 C7 111.4(8) . . no
C9 C8 H8A 109.4 . . no
C7 C8 H8A 109.4 . . no
C9 C8 H8B 109.4 . . no
C7 C8 H8B 109.4 . . no
H8A C8 H8B 108.0 . . no
C8 C9 C10 110.5(8) . . no
C8 C9 C11 112.6(7) . . no
C10 C9 C11 109.4(8) . . no
C8 C9 H9 108.1 . . no
C10 C9 H9 108.1 . . no
C11 C9 H9 108.1 . . no
N1 C10 C9 114.8(9) . . no
N1 C10 H10A 108.6 . . no
C9 C10 H10A 108.6 . . no
N1 C10 H10B 108.6 . . no
C9 C10 H10B 108.6 . . no
H10A C10 H10B 107.6 . . no
O5 C11 O4 124.4(8) . . no
O5 C11 C9 123.9(8) . . no
O4 C11 C9 111.5(8) . . no
C13 C12 O4 110.8(9) . . no
C13 C12 H12A 109.5 . . no
O4 C12 H12A 109.5 . . no
C13 C12 H12B 109.5 . . no
O4 C12 H12B 109.5 . . no
H12A C12 H12B 108.1 . . no
C14 C13 C18 120.0 . . no
C14 C13 C12 120.6(10) . . no
C18 C13 C12 119.1(10) . . no
C15 C14 C13 120.0 . . no
C15 C14 H14 120.0 . . no
C13 C14 H14 120.0 . . no
C14 C15 C16 120.0 . . no
C14 C15 H15 120.0 . . no
C16 C15 H15 120.0 . . no
C17 C16 C15 120.0 . . no
C17 C16 H16 120.0 . . no
C15 C16 H16 120.0 . . no
C16 C17 C18 120.0 . . no
C16 C17 H17 120.0 . . no
C18 C17 H17 120.0 . . no
C17 C18 C13 120.0 . . no
C17 C18 H18 120.0 . . no
C13 C18 H18 120.0 . . no
O6 C25 C26 120.7(8) . . no
O6 C25 C22 118.9(8) . . no
C26 C25 C22 120.4(7) . . no
C20 C19 C24 120.0 . . no
C20 C19 Br2 120.1(3) . . no
C24 C19 Br2 119.9(3) . . no
C19 C20 C21 120.0 . . no
C19 C20 H20 120.0 . . no
C21 C20 H20 120.0 . . no
C20 C21 C22 120.0 . . no
C20 C21 H21 120.0 . . no
C22 C21 H21 120.0 . . no
C23 C22 C21 120.0 . . no
C23 C22 C25 121.5(5) . . no
C21 C22 C25 118.5(5) . . no
C22 C23 C24 120.0 . . no
C22 C23 H23 120.0 . . no
C24 C23 H23 120.0 . . no
C23 C24 C19 120.0 . . no
C23 C24 H24 120.0 . . no
C19 C24 H24 120.0 . . no
C25 C26 C27 113.8(7) . . no
C25 C26 H26A 108.8 . . no
C27 C26 H26A 108.8 . . no
C25 C26 H26B 108.8 . . no
C27 C26 H26B 108.8 . . no
H26A C26 H26B 107.7 . . no
C28 C27 C26 113.3(7) . . no
C28 C27 C29 109.9(8) . . no
C26 C27 C29 111.4(7) . . no
C28 C27 H27 107.4 . . no
C26 C27 H27 107.4 . . no
C29 C27 H27 107.4 . . no
N2 C28 C27 114.5(8) . . no
N2 C28 H28A 108.6 . . no
C27 C28 H28A 108.6 . . no
N2 C28 H28B 108.6 . . no
C27 C28 H28B 108.6 . . no
H28A C28 H28B 107.6 . . no
O10 C29 O9 124.4(11) . . no
O10 C29 C27 125.3(11) . . no
O9 C29 C27 110.3(10) . . no
O9 C30 C31 109.8(8) . . no
O9 C30 H30A 109.7 . . no
C31 C30 H30A 109.7 . . no
O9 C30 H30B 109.7 . . no
C31 C30 H30B 109.7 . . no
H30A C30 H30B 108.2 . . no
C32 C31 C36 120.0 . . no
C32 C31 C30 124.0(9) . . no
C36 C31 C30 116.0(9) . . no
C33 C32 C31 120.0 . . no
C33 C32 H32 120.0 . . no
C31 C32 H32 120.0 . . no
C32 C33 C34 120.0 . . no
C32 C33 H33 120.0 . . no
C34 C33 H33 120.0 . . no
C35 C34 C33 120.0 . . no
C35 C34 H34 120.0 . . no
C33 C34 H34 120.0 . . no
C36 C35 C34 120.0 . . no
C36 C35 H35 120.0 . . no
C34 C35 H35 120.0 . . no
C35 C36 C31 120.0 . . no
C35 C36 H36 120.0 . . no
C31 C36 H36 120.0 . . no
O3 N1 O2 122.0(10) . . no
O3 N1 C10 120.2(11) . . no
O2 N1 C10 117.8(11) . . no
O7 N2 O8 121.9(12) . . no
O7 N2 C28 120.3(12) . . no
O8 N2 C28 117.8(12) . . no
C11 O4 C12 116.0(9) . . no
C29 O9 C30 118.6(10) . . no

loop_
_geom_bond_atom_site_label_1
_geom_bond_atom_site_label_2
_geom_bond_distance
_geom_bond_site_symmetry_2
_geom_bond_publ_flag
Br2 C19 1.863(4) . no
Br1 C4 1.877(4) . no
C1 C2 1.3900 . no
C1 C6 1.3900 . no
C1 C7 1.489(10) . no
C2 C3 1.3900 . no
C2 H2 0.9300 . no
C3 C4 1.3900 . no
C3 H3 0.9300 . no
C4 C5 1.3900 . no
C5 C6 1.3900 . no
C5 H5 0.9300 . no
C6 H6 0.9300 . no
C7 O1 1.187(11) . no
C7 C8 1.510(14) . no
C8 C9 1.497(13) . no
C8 H8A 0.9700 . no
C8 H8B 0.9700 . no
C9 C10 1.517(15) . no
C9 C11 1.524(13) . no
C9 H9 0.9800 . no
C10 N1 1.466(12) . no
C10 H10A 0.9700 . no
C10 H10B 0.9700 . no
C11 O5 1.201(11) . no
C11 O4 1.298(11) . no
C12 C13 1.446(16) . no
C12 O4 1.508(15) . no
C12 H12A 0.9700 . no
C12 H12B 0.9700 . no
C13 C14 1.3900 . no
C13 C18 1.3900 . no
C14 C15 1.3900 . no
C14 H14 0.9300 . no
C15 C16 1.3900 . no
C15 H15 0.9300 . no
C16 C17 1.3900 . no
C16 H16 0.9300 . no
C17 C18 1.3900 . no
C17 H17 0.9300 . no
C18 H18 0.9300 . no
C25 O6 1.227(11) . no
C25 C26 1.473(12) . no
C25 C22 1.485(10) . no
C19 C20 1.3900 . no
C19 C24 1.3900 . no
C20 C21 1.3900 . no
C20 H20 0.9300 . no
C21 C22 1.3900 . no
C21 H21 0.9300 . no
C22 C23 1.3900 . no
C23 C24 1.3900 . no
C23 H23 0.9300 . no
C24 H24 0.9300 . no
C26 C27 1.538(13) . no
C26 H26A 0.9700 . no
C26 H26B 0.9700 . no
C27 C28 1.500(12) . no
C27 C29 1.544(14) . no
C27 H27 0.9800 . no
C28 N2 1.475(13) . no
C28 H28A 0.9700 . no
C28 H28B 0.9700 . no
C29 O10 1.187(13) . no
C29 O9 1.358(14) . no
C30 O9 1.442(14) . no
C30 C31 1.501(15) . no
C30 H30A 0.9700 . no
C30 H30B 0.9700 . no
C31 C32 1.3900 . no
C31 C36 1.3900 . no
C32 C33 1.3900 . no
C32 H32 0.9300 . no
C33 C34 1.3900 . no
C33 H33 0.9300 . no
C34 C35 1.3900 . no
C34 H34 0.9300 . no
C35 C36 1.3900 . no
C35 H35 0.9300 . no
C36 H36 0.9300 . no
N1 O3 1.210(14) . no
N1 O2 1.219(12) . no
N2 O7 1.209(13) . no
N2 O8 1.224(14) . no

loop_
_geom_torsion_atom_site_label_1
_geom_torsion_atom_site_label_2
_geom_torsion_atom_site_label_3
_geom_torsion_atom_site_label_4
_geom_torsion
_geom_torsion_site_symmetry_1
_geom_torsion_site_symmetry_2
_geom_torsion_site_symmetry_3
_geom_torsion_site_symmetry_4
_geom_torsion_publ_flag
C6 C1 C2 C3 0.0 . . . . no
C7 C1 C2 C3 -178.3(7) . . . . no
C1 C2 C3 C4 0.0 . . . . no
C2 C3 C4 C5 0.0 . . . . no
C2 C3 C4 Br1 -179.1(5) . . . . no
C3 C4 C5 C6 0.0 . . . . no
Br1 C4 C5 C6 179.1(5) . . . . no
C4 C5 C6 C1 0.0 . . . . no
C2 C1 C6 C5 0.0 . . . . no
C7 C1 C6 C5 178.4(7) . . . . no
C2 C1 C7 O1 155.4(8) . . . . no
C6 C1 C7 O1 -22.9(12) . . . . no
C2 C1 C7 C8 -24.9(10) . . . . no
C6 C1 C7 C8 156.8(6) . . . . no
O1 C7 C8 C9 11.8(13) . . . . no
C1 C7 C8 C9 -167.9(8) . . . . no
C7 C8 C9 C10 176.4(8) . . . . no
C7 C8 C9 C11 53.7(11) . . . . no
C8 C9 C10 N1 163.3(9) . . . . no
C11 C9 C10 N1 -72.2(10) . . . . no
C8 C9 C11 O5 -153.9(10) . . . . no
C10 C9 C11 O5 82.8(12) . . . . no
C8 C9 C11 O4 29.1(12) . . . . no
C10 C9 C11 O4 -94.2(9) . . . . no
O4 C12 C13 C14 96.3(12) . . . . no
O4 C12 C13 C18 -77.5(13) . . . . no
C18 C13 C14 C15 0.0 . . . . no
C12 C13 C14 C15 -173.7(9) . . . . no
C13 C14 C15 C16 0.0 . . . . no
C14 C15 C16 C17 0.0 . . . . no
C15 C16 C17 C18 0.0 . . . . no
C16 C17 C18 C13 0.0 . . . . no
C14 C13 C18 C17 0.0 . . . . no
C12 C13 C18 C17 173.8(9) . . . . no
C24 C19 C20 C21 0.0 . . . . no
Br2 C19 C20 C21 178.7(4) . . . . no
C19 C20 C21 C22 0.0 . . . . no
C20 C21 C22 C23 0.0 . . . . no
C20 C21 C22 C25 179.1(6) . . . . no
O6 C25 C22 C23 -150.9(7) . . . . no
C26 C25 C22 C23 29.8(9) . . . . no
O6 C25 C22 C21 30.0(9) . . . . no
C26 C25 C22 C21 -149.3(6) . . . . no
C21 C22 C23 C24 0.0 . . . . no
C25 C22 C23 C24 -179.0(6) . . . . no
C22 C23 C24 C19 0.0 . . . . no
C20 C19 C24 C23 0.0 . . . . no
Br2 C19 C24 C23 -178.7(4) . . . . no
O6 C25 C26 C27 -12.0(11) . . . . no
C22 C25 C26 C27 167.2(6) . . . . no
C25 C26 C27 C28 75.9(9) . . . . no
C25 C26 C27 C29 -48.6(10) . . . . no
C26 C27 C28 N2 169.7(8) . . . . no
C29 C27 C28 N2 -65.1(12) . . . . no
C28 C27 C29 O10 15.9(13) . . . . no
C26 C27 C29 O10 142.2(10) . . . . no
C28 C27 C29 O9 -166.4(8) . . . . no
C26 C27 C29 O9 -40.1(10) . . . . no
O9 C30 C31 C32 81.7(13) . . . . no
O9 C30 C31 C36 -97.9(10) . . . . no
C36 C31 C32 C33 0.0 . . . . no
C30 C31 C32 C33 -179.6(8) . . . . no
C31 C32 C33 C34 0.0 . . . . no
C32 C33 C34 C35 0.0 . . . . no
C33 C34 C35 C36 0.0 . . . . no
C34 C35 C36 C31 0.0 . . . . no
C32 C31 C36 C35 0.0 . . . . no
C30 C31 C36 C35 179.6(8) . . . . no
C9 C10 N1 O3 -29.1(13) . . . . no
C9 C10 N1 O2 152.2(9) . . . . no
C27 C28 N2 O7 -35.1(14) . . . . no
C27 C28 N2 O8 147.0(10) . . . . no
O5 C11 O4 C12 6.1(15) . . . . no
C9 C11 O4 C12 -176.9(10) . . . . no
C13 C12 O4 C11 108.5(12) . . . . no
O10 C29 O9 C30 -2.4(16) . . . . no
C27 C29 O9 C30 179.9(9) . . . . no
C31 C30 O9 C29 -104.6(11) . . . . no
